data_2106462
loop_
_publ_author_name
'Whitaker, A.'
'Jeffery, J.W.'

_publ_section_title
;
 The crystal structure of struvite, Mg N H4 P O4 (H2 O)6
;
_journal_name_full 'Acta Crystallographica B (24,1968-38,1982)'
_journal_page_first 1429
_journal_page_last 1439
_journal_volume 26
_journal_year 1970
_chemical_formula_sum 'H13 Mg N O10 P'
_chemical_name_systematic 'Mg (N H4) (P O4) (H2 O)6'
_space_group_IT_number 31
_symmetry_space_group_name_Hall 'P 2ac -2'
_symmetry_space_group_name_H-M 'P m n 21'
_cell_angle_alpha 90
_cell_angle_beta 90
_cell_angle_gamma 90
_cell_formula_units_Z 2
_cell_length_a 6.941
_cell_length_b 6.137
_cell_length_c 11.199
_cell_volume 477.043
_citation_journal_id_ASTM ACBCAR
_cod_data_source_file Whitaker_ACBCAR_1970_1032.cif
_cod_data_source_block H13Mg1N1O10P1
_cod_original_cell_volume 477.0429
_cod_original_formula_sum 'H13 Mg1 N1 O10 P1'
_cod_database_code 2106462

loop_
_symmetry_equiv_pos_as_xyz
x,y,z
-x+1/2,-y,z+1/2
-x,y,z
x+1/2,-y,z+1/2

loop_
_atom_site_label
_atom_site_type_symbol
_atom_site_fract_x
_atom_site_fract_y
_atom_site_fract_z
_atom_site_occupancy
_atom_site_U_iso_or_equiv
O1 O-2 0 -0.02221 0.86279 1 0.0
O6 O-2 0.21797 0.26377 0.26205 1 0.0
H3 H+1 0 0.7814 0.315 1 0.0
H5 H+1 0.1883 0.1874 0.2059 1 0.0
H1 H+1 0 0.3034 0.7507 1 0.0
O3 O-2 0.18165 0.11371 0.04172 1 0.0
H8 H+1 0.1846 0.5995 0.0026 1 0.0
N1 N-3 0 0.36849 0.73063 1 0.0
P1 P+5 0 -0.00661 -0.00052 1 0.0
O7 O-2 0.21055 0.48534 0.48494 1 0.0
H6 H+1 0.2242 0.815 0.793 1 0.0
H4 H+1 0.0989 0.0233 0.4947 1 0.0
H7 H+1 0.2348 0.5868 0.4994 1 0.0
O5 O-2 0 0.08012 0.46451 1 0.0
Mg1 Mg+2 0 0.37648 0.37185 1 0.0
O4 O-2 0 0.68219 0.2861 1 0.0
H2 H+1 0 0.7131 0.2222 1 0.0
O2 O-2 0 0.76229 0.0535 1 0.0
